data_4504071
loop_
_publ_author_name
'Reichert, W. Matthew'
'Holbrey, John D.'
'Swatloski, Richard P.'
'Gutowski, Keith E.'
'Visser, Ann E.'
'Nieuwenhuyzen, Mark'
'Seddon, Kenneth R.'
'Rogers, Robin D.'

_publ_section_title
;
 Solid-State Analysis of Low-Melting 1,3-Dialkylimidazolium
 Hexafluorophosphate Salts (Ionic Liquids) by Combined X-ray
 Crystallographic and Computational Analyses
;
_journal_issue 6
_journal_name_full 'Crystal Growth &amp; Design'
_journal_page_first 1106
_journal_paper_doi 10.1021/cg060746u
_journal_volume 7
_journal_year 2007
_chemical_formula_sum 'C18 H35 F6 N2 P'
_chemical_formula_weight 424.45
_chemical_name_common '1-tetradecyl-3-methylimidazolium hexafluorophosphate'
_chemical_name_systematic
; 
 ? 
;
_space_group_IT_number 14
_symmetry_cell_setting monoclinic
_symmetry_space_group_name_Hall '-P 2ybc'
_symmetry_space_group_name_H-M 'P 1 21/c 1'
_atom_sites_solution_hydrogens geom
_atom_sites_solution_primary direct
_atom_sites_solution_secondary difmap
_audit_creation_method SHELXL-97
_cell_angle_alpha 90.00
_cell_angle_beta 90.5080(10)
_cell_angle_gamma 90.00
_cell_formula_units_Z 4
_cell_length_a 24.2881(10)
_cell_length_b 9.8845(5)
_cell_length_c 9.2292(4)
_cell_measurement_temperature 173(2)
_cell_volume 2215.62(17)
_computing_cell_refinement 'Siemens XSCANS'
_computing_data_collection 'Siemens XSCANS'
_computing_data_reduction 'Siemens SHELXTL'
_computing_molecular_graphics 'Siemens SHELXTL'
_computing_publication_material 'Siemens SHELXTL'
_computing_structure_refinement 'SHELXL-97 (Sheldrick, 1997)'
_computing_structure_solution 'SHELXS-97 (Sheldrick, 1990)'
_diffrn_ambient_temperature 173(2)
_diffrn_measured_fraction_theta_full 0.960
_diffrn_measured_fraction_theta_max 0.960
_diffrn_measurement_method '\w scans'
_diffrn_radiation_monochromator graphite
_diffrn_radiation_source 'fine-focus sealed tube'
_diffrn_radiation_type MoK\a
_diffrn_radiation_wavelength 0.71073
_diffrn_reflns_av_R_equivalents 0.0518
_diffrn_reflns_av_sigmaI/netI 0.0764
_diffrn_reflns_limit_h_max 14
_diffrn_reflns_limit_h_min -31
_diffrn_reflns_limit_k_max 12
_diffrn_reflns_limit_k_min -13
_diffrn_reflns_limit_l_max 12
_diffrn_reflns_limit_l_min -12
_diffrn_reflns_number 13323
_diffrn_reflns_theta_full 27.88
_diffrn_reflns_theta_max 27.88
_diffrn_reflns_theta_min 1.68
_exptl_absorpt_coefficient_mu 0.178
_exptl_absorpt_correction_type sphere
_exptl_absorpt_process_details SADABS
_exptl_crystal_colour colorless
_exptl_crystal_density_diffrn 1.272
_exptl_crystal_density_method 'not measured'
_exptl_crystal_description ppd
_exptl_crystal_F_000 904
_exptl_crystal_size_max 0.6
_exptl_crystal_size_mid 0.24
_exptl_crystal_size_min 0.18
_refine_diff_density_max 0.287
_refine_diff_density_min -0.237
_refine_diff_density_rms 0.046
_refine_ls_extinction_coef 0.0033(6)
_refine_ls_extinction_expression Fc^*^=kFc[1+0.001xFc^2^\l^3^/sin(2\q)]^-1/4^
_refine_ls_extinction_method SHELXL
_refine_ls_goodness_of_fit_ref 1.004
_refine_ls_hydrogen_treatment mixed
_refine_ls_matrix_type full
_refine_ls_number_parameters 385
_refine_ls_number_reflns 5070
_refine_ls_number_restraints 0
_refine_ls_restrained_S_all 1.004
_refine_ls_R_factor_all 0.1249
_refine_ls_R_factor_gt 0.0511
_refine_ls_shift/su_max 0.001
_refine_ls_shift/su_mean 0.000
_refine_ls_structure_factor_coef Fsqd
_refine_ls_weighting_details 'calc w=1/[\s^2^(Fo^2^)+(0.0394P)^2^+0.7071P] where P=(Fo^2^+2Fc^2^)/3'
_refine_ls_weighting_scheme calc
_refine_ls_wR_factor_gt 0.0927
_refine_ls_wR_factor_ref 0.1182
_reflns_number_gt 2698
_reflns_number_total 5070
_reflns_threshold_expression >2sigma(I)
_cod_data_source_file cg060746usi20061024_064425.cif
_cod_data_source_block 12
_cod_depositor_comments
;
The following automatic conversions were performed:

'_symmetry_cell_setting' value 'Monoclinic' changed to 'monoclinic'
according to /home/saulius/struct/CIF-dictionaries/cif_core.dic
dictionary named 'cif_core.dic' version 2.4.1 from 2010-06-29.

Automatic conversion script
Id: cif_fix_values 1715 2011-07-08 13:25:40Z adriana 
;
_cod_original_sg_symbol_H-M P2(1)/c
_cod_database_code 4504071

loop_
_symmetry_equiv_pos_as_xyz
'x, y, z'
'-x, y+1/2, -z+1/2'
'-x, -y, -z'
'x, -y-1/2, z-1/2'

loop_
_atom_site_label
_atom_site_type_symbol
_atom_site_fract_x
_atom_site_fract_y
_atom_site_fract_z
_atom_site_U_iso_or_equiv
_atom_site_adp_type
_atom_site_occupancy
_atom_site_symmetry_multiplicity
_atom_site_calc_flag
P P 0.37900(3) 1.01873(7) 0.82224(7) 0.0389(2) Uani 1 1 d
F1 F 0.37041(6) 0.91421(15) 0.95122(15) 0.0535(4) Uani 1 1 d
F2 F 0.32850(6) 0.95415(16) 0.73586(16) 0.0557(4) Uani 1 1 d
F3 F 0.33928(8) 1.12205(16) 0.90038(18) 0.0701(5) Uani 1 1 d
F4 F 0.41935(6) 0.91301(17) 0.74408(16) 0.0602(5) Uani 1 1 d
F5 F 0.38806(8) 1.12128(16) 0.69161(17) 0.0773(6) Uani 1 1 d
F6 F 0.43078(7) 1.0805(2) 0.90677(18) 0.0816(6) Uani 1 1 d
N1 N 0.44257(8) 0.88321(19) 0.3881(2) 0.0374(5) Uani 1 1 d
N3 N 0.36764(8) 0.99726(18) 0.35611(19) 0.0322(5) Uani 1 1 d
C2 C 0.39106(11) 0.8989(3) 0.4315(3) 0.0353(6) Uani 1 1 d
H2A H 0.3737(11) 0.851(3) 0.507(3) 0.058(8) Uiso 1 1 d
C4 C 0.40562(11) 1.0451(3) 0.2597(3) 0.0449(7) Uani 1 1 d
H4A H 0.3960(11) 1.115(3) 0.197(3) 0.053(8) Uiso 1 1 d
C5 C 0.45174(12) 0.9748(3) 0.2794(3) 0.0473(7) Uani 1 1 d
H5A H 0.4844(11) 0.977(3) 0.237(3) 0.058(9) Uiso 1 1 d
C6 C 0.48278(15) 0.7878(4) 0.4502(5) 0.0545(9) Uani 1 1 d
H6A H 0.4664(17) 0.720(5) 0.502(4) 0.132(18) Uiso 1 1 d
H6B H 0.5098(16) 0.826(4) 0.499(4) 0.106(14) Uiso 1 1 d
H6C H 0.5021(15) 0.744(4) 0.377(4) 0.102(14) Uiso 1 1 d
C7 C 0.31075(11) 1.0460(3) 0.3713(3) 0.0383(6) Uani 1 1 d
H7A H 0.3131(10) 1.139(3) 0.385(3) 0.050(8) Uiso 1 1 d
H7B H 0.2957(9) 1.002(2) 0.456(3) 0.041(7) Uiso 1 1 d
C8 C 0.27563(11) 1.0148(2) 0.2386(3) 0.0350(6) Uani 1 1 d
H8A H 0.2381(11) 1.056(2) 0.252(2) 0.046(7) Uiso 1 1 d
H8B H 0.2928(10) 1.052(2) 0.153(3) 0.046(7) Uiso 1 1 d
C9 C 0.26636(12) 0.8643(3) 0.2163(3) 0.0383(6) Uani 1 1 d
H9A H 0.2481(9) 0.832(2) 0.302(3) 0.037(7) Uiso 1 1 d
H9B H 0.3024(11) 0.816(3) 0.213(3) 0.052(8) Uiso 1 1 d
C10 C 0.23442(11) 0.8297(3) 0.0772(3) 0.0397(6) Uani 1 1 d
H10A H 0.2570(10) 0.860(3) -0.010(3) 0.054(8) Uiso 1 1 d
H10B H 0.2314(11) 0.733(3) 0.070(3) 0.063(9) Uiso 1 1 d
C11 C 0.17659(11) 0.8887(3) 0.0673(3) 0.0376(6) Uani 1 1 d
H11A H 0.1775(9) 0.985(3) 0.058(2) 0.039(7) Uiso 1 1 d
H11B H 0.1554(10) 0.871(2) 0.158(3) 0.050(8) Uiso 1 1 d
C12 C 0.14445(11) 0.8367(3) -0.0646(3) 0.0372(6) Uani 1 1 d
H12A H 0.1674(10) 0.856(2) -0.157(3) 0.045(7) Uiso 1 1 d
H12B H 0.1405(10) 0.744(3) -0.059(2) 0.045(7) Uiso 1 1 d
C13 C 0.08733(11) 0.8968(3) -0.0849(3) 0.0383(6) Uani 1 1 d
H13A H 0.0896(9) 0.996(3) -0.096(2) 0.041(7) Uiso 1 1 d
H13B H 0.0644(10) 0.884(2) 0.001(3) 0.045(7) Uiso 1 1 d
C14 C 0.05661(11) 0.8408(3) -0.2163(3) 0.0374(6) Uani 1 1 d
H14A H 0.0795(10) 0.856(2) -0.305(3) 0.044(7) Uiso 1 1 d
H14B H 0.0519(10) 0.744(3) -0.206(2) 0.044(7) Uiso 1 1 d
C15 C 0.00017(11) 0.9023(3) -0.2434(3) 0.0386(6) Uani 1 1 d
H15A H 0.0037(10) 1.002(3) -0.253(3) 0.048(7) Uiso 1 1 d
H15B H -0.0230(11) 0.890(3) -0.158(3) 0.057(8) Uiso 1 1 d
C16 C -0.02961(11) 0.8455(3) -0.3763(3) 0.0376(6) Uani 1 1 d
H16A H -0.0052(10) 0.860(2) -0.463(3) 0.043(7) Uiso 1 1 d
H16B H -0.0340(10) 0.748(3) -0.365(3) 0.048(7) Uiso 1 1 d
C17 C -0.08565(11) 0.9084(3) -0.4063(3) 0.0409(6) Uani 1 1 d
H17A H -0.1087(11) 0.896(3) -0.321(3) 0.062(9) Uiso 1 1 d
H17B H -0.0821(10) 1.010(3) -0.417(3) 0.057(8) Uiso 1 1 d
C18 C -0.11476(11) 0.8519(3) -0.5391(3) 0.0395(6) Uani 1 1 d
H18A H -0.0917(10) 0.867(2) -0.626(3) 0.050(8) Uiso 1 1 d
H18B H -0.1192(11) 0.754(3) -0.525(3) 0.070(9) Uiso 1 1 d
C19 C -0.17003(13) 0.9164(4) -0.5716(4) 0.0551(8) Uani 1 1 d
H19A H -0.1673(12) 1.013(3) -0.582(3) 0.075(10) Uiso 1 1 d
H19B H -0.1935(15) 0.903(4) -0.489(4) 0.109(14) Uiso 1 1 d
C20 C -0.19865(16) 0.8612(4) -0.7059(5) 0.0666(10) Uani 1 1 d
H20A H -0.2330(16) 0.895(4) -0.724(4) 0.100(13) Uiso 1 1 d
H20B H -0.2064(17) 0.770(5) -0.685(5) 0.139(17) Uiso 1 1 d
H20C H -0.1758(15) 0.876(4) -0.797(4) 0.110(15) Uiso 1 1 d

loop_
_atom_site_aniso_label
_atom_site_aniso_U_11
_atom_site_aniso_U_22
_atom_site_aniso_U_33
_atom_site_aniso_U_23
_atom_site_aniso_U_13
_atom_site_aniso_U_12
P 0.0387(4) 0.0365(4) 0.0415(4) -0.0003(3) -0.0004(3) -0.0050(3)
F1 0.0637(11) 0.0485(9) 0.0483(9) 0.0114(7) 0.0015(8) 0.0038(8)
F2 0.0372(8) 0.0668(10) 0.0628(10) -0.0032(8) -0.0129(7) -0.0028(8)
F3 0.0940(14) 0.0479(10) 0.0687(11) -0.0054(8) 0.0152(10) 0.0248(9)
F4 0.0461(9) 0.0845(12) 0.0498(9) -0.0128(9) -0.0015(8) 0.0212(9)
F5 0.1231(16) 0.0525(10) 0.0564(11) 0.0135(9) 0.0117(10) -0.0232(11)
F6 0.0640(11) 0.1228(16) 0.0579(11) -0.0284(11) 0.0008(9) -0.0461(12)
N1 0.0328(12) 0.0335(11) 0.0458(13) -0.0091(10) -0.0055(10) -0.0014(10)
N3 0.0344(11) 0.0299(11) 0.0321(11) -0.0039(9) -0.0048(9) -0.0039(9)
C2 0.0385(15) 0.0347(14) 0.0325(14) -0.0027(12) -0.0046(12) -0.0019(12)
C4 0.0430(17) 0.0430(16) 0.0486(17) 0.0086(14) -0.0039(14) -0.0085(14)
C5 0.0342(16) 0.0536(17) 0.0541(17) -0.0038(15) 0.0043(14) -0.0115(15)
C6 0.0416(19) 0.0488(19) 0.073(2) -0.0137(18) -0.0154(18) 0.0116(17)
C7 0.0364(15) 0.0348(15) 0.0435(16) -0.0083(13) -0.0058(12) 0.0029(13)
C8 0.0355(14) 0.0315(13) 0.0378(14) 0.0009(12) -0.0046(12) 0.0020(12)
C9 0.0387(16) 0.0347(14) 0.0413(15) 0.0028(12) -0.0093(13) 0.0020(13)
C10 0.0349(15) 0.0367(15) 0.0472(17) -0.0080(13) -0.0082(13) 0.0015(13)
C11 0.0371(15) 0.0359(15) 0.0398(15) -0.0023(12) -0.0042(13) -0.0007(13)
C12 0.0366(15) 0.0331(15) 0.0418(16) -0.0012(12) -0.0068(12) -0.0015(12)
C13 0.0336(15) 0.0383(15) 0.0429(16) -0.0017(13) -0.0041(13) -0.0012(13)
C14 0.0342(14) 0.0361(15) 0.0418(15) -0.0005(13) -0.0049(12) 0.0008(12)
C15 0.0331(14) 0.0379(15) 0.0447(16) -0.0034(13) -0.0027(12) 0.0030(13)
C16 0.0351(15) 0.0354(15) 0.0423(15) -0.0009(13) -0.0038(13) 0.0018(12)
C17 0.0343(15) 0.0437(16) 0.0444(16) -0.0024(14) -0.0034(13) 0.0076(13)
C18 0.0329(15) 0.0375(15) 0.0479(17) 0.0017(13) -0.0074(13) 0.0006(12)
C19 0.0369(17) 0.068(2) 0.060(2) -0.0045(18) -0.0113(16) 0.0091(16)
C20 0.049(2) 0.060(2) 0.091(3) 0.001(2) -0.032(2) -0.0045(18)

loop_
_atom_type_symbol
_atom_type_description
_atom_type_scat_dispersion_real
_atom_type_scat_dispersion_imag
_atom_type_scat_source
C C 0.0033 0.0016 'International Tables Vol C Tables 4.2.6.8 and 6.1.1.4'
H H 0.0000 0.0000 'International Tables Vol C Tables 4.2.6.8 and 6.1.1.4'
N N 0.0061 0.0033 'International Tables Vol C Tables 4.2.6.8 and 6.1.1.4'
F F 0.0171 0.0103 'International Tables Vol C Tables 4.2.6.8 and 6.1.1.4'
P P 0.1023 0.0942 'International Tables Vol C Tables 4.2.6.8 and 6.1.1.4'

loop_
_geom_angle_atom_site_label_1
_geom_angle_atom_site_label_2
_geom_angle_atom_site_label_3
_geom_angle
F3 P F2 90.97(9)
F3 P F1 89.64(9)
F2 P F1 90.51(9)
F3 P F5 91.33(10)
F2 P F5 89.27(9)
F1 P F5 179.01(10)
F3 P F6 90.63(10)
F2 P F6 178.39(10)
F1 P F6 89.47(10)
F5 P F6 90.73(10)
F3 P F4 179.52(10)
F2 P F4 89.12(9)
F1 P F4 89.89(9)
F5 P F4 89.14(10)
F6 P F4 89.27(10)
C2 N1 C5 107.7(2)
C2 N1 C6 125.6(3)
C5 N1 C6 126.7(3)
C2 N3 C4 107.8(2)
C2 N3 C7 126.2(2)
C4 N3 C7 125.9(2)
N3 C2 N1 109.3(2)
N3 C2 H2A 124.4(16)
N1 C2 H2A 126.2(16)
C5 C4 N3 107.5(2)
C5 C4 H4A 133.0(17)
N3 C4 H4A 119.5(16)
C4 C5 N1 107.7(2)
C4 C5 H5A 133.1(18)
N1 C5 H5A 119.3(18)
N1 C6 H6A 112(3)
N1 C6 H6B 114(2)
H6A C6 H6B 112(3)
N1 C6 H6C 111(2)
H6A C6 H6C 105(3)
H6B C6 H6C 101(3)
N3 C7 C8 112.2(2)
N3 C7 H7A 106.2(16)
C8 C7 H7A 110.2(15)
N3 C7 H7B 107.0(14)
C8 C7 H7B 110.3(14)
H7A C7 H7B 111(2)
C7 C8 C9 113.0(2)
C7 C8 H8A 108.9(13)
C9 C8 H8A 106.1(14)
C7 C8 H8B 109.8(14)
C9 C8 H8B 109.1(14)
H8A C8 H8B 109.9(19)
C8 C9 C10 113.9(2)
C8 C9 H9A 106.6(14)
C10 C9 H9A 112.1(14)
C8 C9 H9B 110.0(15)
C10 C9 H9B 108.0(14)
H9A C9 H9B 106(2)
C11 C10 C9 115.2(2)
C11 C10 H10A 109.9(14)
C9 C10 H10A 108.6(14)
C11 C10 H10B 107.9(16)
C9 C10 H10B 108.6(16)
H10A C10 H10B 106(2)
C10 C11 C12 112.6(2)
C10 C11 H11A 111.4(14)
C12 C11 H11A 105.8(14)
C10 C11 H11B 111.3(14)
C12 C11 H11B 110.2(14)
H11A C11 H11B 105(2)
C13 C12 C11 115.2(2)
C13 C12 H12A 108.7(13)
C11 C12 H12A 108.5(13)
C13 C12 H12B 107.5(15)
C11 C12 H12B 109.8(15)
H12A C12 H12B 107(2)
C12 C13 C14 113.4(2)
C12 C13 H13A 110.5(13)
C14 C13 H13A 108.0(13)
C12 C13 H13B 112.1(14)
C14 C13 H13B 108.7(14)
H13A C13 H13B 103.8(19)
C15 C14 C13 114.9(2)
C15 C14 H14A 108.2(13)
C13 C14 H14A 109.1(13)
C15 C14 H14B 107.8(15)
C13 C14 H14B 109.9(14)
H14A C14 H14B 107(2)
C14 C15 C16 113.9(2)
C14 C15 H15A 109.5(14)
C16 C15 H15A 109.3(14)
C14 C15 H15B 110.1(15)
C16 C15 H15B 109.0(15)
H15A C15 H15B 104(2)
C17 C16 C15 114.4(2)
C17 C16 H16A 109.2(13)
C15 C16 H16A 108.1(13)
C17 C16 H16B 109.0(14)
C15 C16 H16B 109.2(15)
H16A C16 H16B 107(2)
C18 C17 C16 114.0(2)
C18 C17 H17A 109.7(16)
C16 C17 H17A 108.7(16)
C18 C17 H17B 108.9(14)
C16 C17 H17B 110.3(15)
H17A C17 H17B 105(2)
C19 C18 C17 114.3(2)
C19 C18 H18A 106.5(14)
C17 C18 H18A 109.6(14)
C19 C18 H18B 110.1(16)
C17 C18 H18B 107.6(16)
H18A C18 H18B 109(2)
C18 C19 C20 114.1(3)
C18 C19 H19A 112.1(19)
C20 C19 H19A 107.9(18)
C18 C19 H19B 108(2)
C20 C19 H19B 109(2)
H19A C19 H19B 105(3)
C19 C20 H20A 115(2)
C19 C20 H20B 105(3)
H20A C20 H20B 102(3)
C19 C20 H20C 112(2)
H20A C20 H20C 107(3)
H20B C20 H20C 115(3)

loop_
_geom_bond_atom_site_label_1
_geom_bond_atom_site_label_2
_geom_bond_distance
P F3 1.5830(16)
P F2 1.5906(15)
P F1 1.5913(15)
P F5 1.5919(16)
P F6 1.5956(17)
P F4 1.6079(16)
N1 C2 1.326(3)
N1 C5 1.371(3)
N1 C6 1.471(3)
N3 C2 1.321(3)
N3 C4 1.372(3)
N3 C7 1.471(3)
C2 H2A 0.95(3)
C4 C5 1.330(4)
C4 H4A 0.93(3)
C5 H5A 0.89(3)
C6 H6A 0.91(4)
C6 H6B 0.88(4)
C6 H6C 0.93(4)
C7 C8 1.518(3)
C7 H7A 0.93(3)
C7 H7B 0.96(2)
C8 C9 1.519(3)
C8 H8A 1.01(3)
C8 H8B 0.97(2)
C9 C10 1.532(3)
C9 H9A 0.96(2)
C9 H9B 1.00(3)
C10 C11 1.523(3)
C10 H10A 1.02(3)
C10 H10B 0.97(3)
C11 C12 1.529(3)
C11 H11A 0.96(2)
C11 H11B 1.01(3)
C12 C13 1.519(3)
C12 H12A 1.04(2)
C12 H12B 0.93(2)
C13 C14 1.523(3)
C13 H13A 0.99(2)
C13 H13B 0.98(2)
C14 C15 1.518(3)
C14 H14A 1.01(2)
C14 H14B 0.97(2)
C15 C16 1.526(4)
C15 H15A 0.99(3)
C15 H15B 0.98(3)
C16 C17 1.520(3)
C16 H16A 1.01(2)
C16 H16B 0.97(3)
C17 C18 1.516(4)
C17 H17A 0.98(3)
C17 H17B 1.01(3)
C18 C19 1.514(4)
C18 H18A 0.99(3)
C18 H18B 0.98(3)
C19 C20 1.518(5)
C19 H19A 0.96(3)
C19 H19B 0.96(4)
C20 H20A 0.91(4)
C20 H20B 0.94(5)
C20 H20C 1.03(4)

loop_
_geom_hbond_atom_site_label_D
_geom_hbond_atom_site_label_H
_geom_hbond_atom_site_label_A
_geom_hbond_distance_DH
_geom_hbond_distance_HA
_geom_hbond_distance_DA
_geom_hbond_angle_DHA
_geom_hbond_site_symmetry_A
C2 H2A F1 0.95(3) 2.67(3) 3.141(3) 111.3(18) 4_575
C2 H2A F2 0.95(3) 2.60(3) 3.252(3) 127(2) .
C2 H2A F4 0.95(3) 2.52(3) 2.963(3) 108.9(19) .
C4 H4A F5 0.93(3) 2.61(3) 3.383(3) 141(2) 4_585
C4 H4A F6 0.93(3) 2.84(3) 3.338(3) 114.9(19) 1_554
C5 H5A F4 0.89(3) 2.58(3) 3.331(3) 143(2) 3_676
C5 H5A F6 0.89(3) 2.53(3) 3.388(3) 164(2) 3_676
C6 H6A F1 0.91(4) 2.72(4) 3.382(4) 130(3) 4_575
C6 H6C F4 0.93(4) 2.82(4) 3.143(4) 102(3) 4_575
C6 H6A F4 0.91(4) 3.16(4) 3.367(4) 95(3) .
C7 H7A F3 0.93(3) 2.45(3) 3.363(3) 168(2) 4_585
C7 H7B F2 0.96(2) 2.74(2) 3.508(3) 136.9(18) .
C8 H8B F3 0.97(2) 2.68(3) 3.653(3) 172.2(19) 1_554
C9 H9B F2 1.00(3) 2.75(3) 3.495(3) 131.5(18) 4_575
C10 H10A F1 1.02(3) 2.83(3) 3.609(3) 133.3(18) 1_554
C20 H20A F2 0.91(4) 2.76(4) 3.652(4) 166(3) 3_575
C8 H8A H20B 1.01(3) 2.33(5) 3.07(5) 129(2) 2_554
C8 H8A H19B 1.01(3) 2.49(4) 3.17(4) 125.1(19) 3_575

loop_
_geom_torsion_atom_site_label_1
_geom_torsion_atom_site_label_2
_geom_torsion_atom_site_label_3
_geom_torsion_atom_site_label_4
_geom_torsion
N3 C7 C8 C9 66.2(3)
C7 C8 C9 C10 -176.0(2)
C8 C9 C10 C11 -60.8(3)
C9 C10 C11 C12 -173.0(2)
C10 C11 C12 C13 -177.2(2)
C11 C12 C13 C14 -179.2(2)
C12 C13 C14 C15 -177.8(2)
C13 C14 C15 C16 179.5(2)
C14 C15 C16 C17 -178.8(2)
C15 C16 C17 C18 179.6(3)
C16 C17 C18 C19 -178.6(3)
C17 C18 C19 C20 179.1(3)
C2 N3 C7 C8 -112.7(3)
C4 N3 C7 C8 66.5(3)

loop_
_cod_related_entry_id
_cod_related_entry_database
_cod_related_entry_code
1 ChemSpider 21122989
